data_7210257
loop_
_publ_author_name
'Luo, Yu-Hui'
'Yue, Feng-Xia'
'Yu, Xiao-Yang'
'Chen, Xin'
'Zhang, Hong'

_publ_section_title
;
 Coordination polymers of lanthanide complexes with benzene dicarboxylato
 ligands
;
_journal_issue 32
_journal_name_full CrystEngComm
_journal_page_first 6340
_journal_paper_doi 10.1039/c3ce40357b
_journal_volume 15
_journal_year 2013
_chemical_formula_moiety 'C33 H22 O11 Sm, H2 O'
_chemical_formula_sum 'C33 H24 O12 Sm'
_chemical_formula_weight 762.87
_chemical_melting_point ?
_space_group_IT_number 2
_symmetry_cell_setting triclinic
_symmetry_space_group_name_Hall '-P 1'
_symmetry_space_group_name_H-M 'P -1'
_atom_sites_solution_hydrogens geom
_atom_sites_solution_primary direct
_atom_sites_solution_secondary difmap
_audit_creation_method SHELXL-97
_cell_angle_alpha 102.540(6)
_cell_angle_beta 111.1880(10)
_cell_angle_gamma 100.429(3)
_cell_formula_units_Z 2
_cell_length_a 10.4130(11)
_cell_length_b 11.4804(18)
_cell_length_c 14.1232(19)
_cell_measurement_reflns_used 4337
_cell_measurement_temperature 293(2)
_cell_measurement_theta_max 27.4971
_cell_measurement_theta_min 2.1124
_cell_volume 1472.9(3)
_computing_structure_refinement 'SHELXL-97 (Sheldrick, 1997)'
_computing_structure_solution 'SHELXS-97 (Sheldrick, 1990)'
_diffrn_ambient_temperature 293(2)
_diffrn_measured_fraction_theta_full 0.965
_diffrn_measured_fraction_theta_max 0.965
_diffrn_radiation_monochromator graphite
_diffrn_radiation_source 'fine-focus sealed tube'
_diffrn_radiation_type MoK\a
_diffrn_radiation_wavelength 0.71073
_diffrn_reflns_av_R_equivalents 0.0301
_diffrn_reflns_av_sigmaI/netI 0.0477
_diffrn_reflns_limit_h_max 12
_diffrn_reflns_limit_h_min -12
_diffrn_reflns_limit_k_max 13
_diffrn_reflns_limit_k_min -13
_diffrn_reflns_limit_l_max 17
_diffrn_reflns_limit_l_min -17
_diffrn_reflns_number 9983
_diffrn_reflns_theta_full 25.50
_diffrn_reflns_theta_max 25.50
_diffrn_reflns_theta_min 2.08
_exptl_absorpt_coefficient_mu 2.062
_exptl_absorpt_correction_T_max 0.7473
_exptl_absorpt_correction_T_min 0.6713
_exptl_absorpt_correction_type multi-scan
_exptl_absorpt_process_details 'Sphere (Rigaku CrystalClear)'
_exptl_crystal_colour yellow
_exptl_crystal_density_diffrn 1.720
_exptl_crystal_density_method 'not measured'
_exptl_crystal_description block
_exptl_crystal_F_000 760
_exptl_crystal_size_max 0.21
_exptl_crystal_size_mid 0.17
_exptl_crystal_size_min 0.15
_refine_diff_density_max 1.304
_refine_diff_density_min -0.980
_refine_diff_density_rms 0.180
_refine_ls_extinction_method none
_refine_ls_goodness_of_fit_ref 1.082
_refine_ls_hydrogen_treatment constr
_refine_ls_matrix_type full
_refine_ls_number_parameters 415
_refine_ls_number_reflns 5280
_refine_ls_number_restraints 24
_refine_ls_restrained_S_all 1.084
_refine_ls_R_factor_all 0.0393
_refine_ls_R_factor_gt 0.0329
_refine_ls_shift/su_max 0.001
_refine_ls_shift/su_mean 0.000
_refine_ls_structure_factor_coef Fsqd
_refine_ls_weighting_details 'calc w=1/[\s^2^(Fo^2^)+(0.0667P)^2^+0.0000P] where P=(Fo^2^+2Fc^2^)/3'
_refine_ls_weighting_scheme calc
_refine_ls_wR_factor_gt 0.0873
_refine_ls_wR_factor_ref 0.1026
_reflns_number_gt 4802
_reflns_number_total 5280
_reflns_threshold_expression >2sigma(I)
_cod_data_source_file c3ce40357b.txt
_cod_data_source_block 3
_cod_depositor_comments
;
The following automatic conversions were performed:

'_chemical_melting_point' value 'not measured' was changed to '?' -
the value is undefined or not given.

'_symmetry_cell_setting' value
'Triclinic' changed to 'triclinic' according to
/home/saulius/struct/CIF-dictionaries/cif_core.dic dictionary named
'cif_core.dic' version 2.4.2 from 2011-04-26.

Automatic conversion script
Id: cif_fix_values 1891 2012-01-12 08:04:46Z andrius 
;
_cod_original_sg_symbol_H-M P-1
_cod_database_code 7210257

loop_
_symmetry_equiv_pos_as_xyz
'x, y, z'
'-x, -y, -z'

loop_
_atom_site_label
_atom_site_type_symbol
_atom_site_fract_x
_atom_site_fract_y
_atom_site_fract_z
_atom_site_U_iso_or_equiv
_atom_site_adp_type
_atom_site_occupancy
_atom_site_symmetry_multiplicity
_atom_site_calc_flag
_atom_site_refinement_flags
Sm1 Sm 0.61423(2) 0.563373(19) 0.658870(17) 0.01420(10) Uani 1 1 d .
C1 C 0.7988(5) 0.7872(4) 0.8197(4) 0.0205(10) Uani 1 1 d .
C2 C 0.9018(5) 0.8992(4) 0.9121(4) 0.0222(10) Uani 1 1 d .
C3 C 1.1081(5) 1.0792(4) 0.9901(4) 0.0236(10) Uani 1 1 d .
H3A H 1.1812 1.1325 0.9839 0.028 Uiso 1 1 calc R
C4 C 1.0109(5) 0.9794(4) 0.9013(4) 0.0232(10) Uani 1 1 d .
C5 C 1.0203(5) 0.9650(4) 0.7944(4) 0.0253(11) Uani 1 1 d .
C6 C 1.1362(6) 0.9153(5) 0.7777(5) 0.0296(12) Uani 1 1 d .
C7 C 1.2600(7) 0.9187(6) 0.8610(5) 0.0401(14) Uani 1 1 d .
H7A H 1.2702 0.9464 0.9310 0.048 Uiso 1 1 calc R
C8 C 1.3691(8) 0.8810(7) 0.8401(7) 0.059(2) Uani 1 1 d .
H8A H 1.4528 0.8845 0.8964 0.071 Uiso 1 1 calc R
C9 C 1.3541(8) 0.8389(7) 0.7380(6) 0.0575(19) Uani 1 1 d U
H9A H 1.4287 0.8157 0.7251 0.069 Uiso 1 1 calc R
C10 C 1.2294(8) 0.8302(7) 0.6531(7) 0.0586(19) Uani 1 1 d U
H10A H 1.2176 0.7968 0.5833 0.070 Uiso 1 1 calc R
C11 C 1.1216(8) 0.8721(6) 0.6735(5) 0.0477(16) Uani 1 1 d .
H11A H 1.0395 0.8712 0.6171 0.057 Uiso 1 1 calc R
C12 C 0.7006(5) 0.4918(4) 0.4300(4) 0.0183(10) Uani 1 1 d .
C13 C 0.8562(5) 0.5001(4) 0.4652(4) 0.0198(10) Uani 1 1 d .
C14 C 0.9288(5) 0.4806(4) 0.5623(4) 0.0210(10) Uani 1 1 d .
H14A H 0.8803 0.4680 0.6048 0.025 Uiso 1 1 calc R
C15 C 0.9301(5) 0.5206(5) 0.4029(4) 0.0214(10) Uani 1 1 d .
C16 C 0.8643(5) 0.5424(5) 0.2962(4) 0.0268(11) Uani 1 1 d .
C17 C 0.8008(5) 0.6484(5) 0.2893(5) 0.0320(13) Uani 1 1 d .
C18 C 0.8182(7) 0.7372(6) 0.3796(6) 0.0424(15) Uani 1 1 d .
H18A H 0.8693 0.7303 0.4465 0.051 Uiso 1 1 calc R
C19 C 0.7596(9) 0.8383(7) 0.3722(8) 0.070(2) Uani 1 1 d .
H19A H 0.7707 0.8993 0.4323 0.084 Uiso 1 1 calc R
C20 C 0.6820(8) 0.8409(7) 0.2660(6) 0.0580(19) Uani 1 1 d U
H20A H 0.6405 0.9053 0.2573 0.070 Uiso 1 1 calc R
C21 C 0.6664(8) 0.7550(7) 0.1790(6) 0.0551(18) Uani 1 1 d U
H21A H 0.6160 0.7612 0.1117 0.066 Uiso 1 1 calc R
C22 C 0.7245(6) 0.6578(6) 0.1882(6) 0.0449(16) Uani 1 1 d .
H22A H 0.7133 0.5980 0.1273 0.054 Uiso 1 1 calc R
C23 C 0.4832(5) 0.7416(4) 0.4953(4) 0.0179(9) Uani 1 1 d .
C24 C 0.4875(5) 0.8755(4) 0.4977(4) 0.0177(9) Uani 1 1 d .
C25 C 0.6047(5) 0.9711(4) 0.5755(4) 0.0212(10) Uani 1 1 d .
H25A H 0.6753 0.9517 0.6272 0.025 Uiso 1 1 calc R
C26 C 0.3796(5) 0.9047(4) 0.4211(4) 0.0189(9) Uani 1 1 d .
C27 C 0.2423(5) 0.8084(4) 0.3416(4) 0.0205(10) Uani 1 1 d .
C28 C 0.2091(5) 0.7818(4) 0.2257(4) 0.0242(11) Uani 1 1 d .
C29 C 0.0721(6) 0.7109(5) 0.1492(4) 0.0348(13) Uani 1 1 d .
H29A H 0.0002 0.6850 0.1707 0.042 Uiso 1 1 calc R
C30 C 0.0427(7) 0.6792(6) 0.0429(5) 0.0469(17) Uani 1 1 d .
H30A H -0.0484 0.6301 -0.0072 0.056 Uiso 1 1 calc R
C31 C 0.1469(8) 0.7193(6) 0.0093(5) 0.0533(18) Uani 1 1 d .
H31A H 0.1259 0.6981 -0.0631 0.064 Uiso 1 1 calc R
C32 C 0.2820(8) 0.7909(8) 0.0834(6) 0.0588(19) Uani 1 1 d .
H32A H 0.3529 0.8172 0.0610 0.071 Uiso 1 1 calc R
C33 C 0.3127(6) 0.8239(6) 0.1909(4) 0.0370(13) Uani 1 1 d .
H33A H 0.4033 0.8746 0.2404 0.044 Uiso 1 1 calc R
O1 O 0.8289(4) 0.7484(3) 0.7430(3) 0.0284(8) Uani 1 1 d .
O2 O 0.6857(4) 0.7311(3) 0.8250(3) 0.0298(8) Uani 1 1 d .
O3 O 0.9399(4) 1.0000(4) 0.7282(3) 0.0395(10) Uani 1 1 d .
O4 O 0.6532(3) 0.5279(3) 0.5000(3) 0.0224(7) Uani 1 1 d .
O5 O 0.6189(3) 0.4482(3) 0.3332(3) 0.0246(7) Uani 1 1 d .
O6 O 0.8719(5) 0.4788(4) 0.2190(3) 0.0441(10) Uani 1 1 d .
O7 O 0.5719(4) 0.3405(3) 0.5947(3) 0.0250(8) Uani 1 1 d .
O8 O 0.5402(3) 0.7233(3) 0.5839(3) 0.0216(7) Uani 1 1 d .
O9 O 0.1614(4) 0.7538(3) 0.3715(3) 0.0341(9) Uani 1 1 d .
O1W O 0.8402(4) 0.5205(3) 0.7664(3) 0.0312(8) Uani 1 1 d .
H1WB H 0.9262 0.5611 0.7802 0.037 Uiso 1 1 d R
H1WA H 0.8335 0.4435 0.7402 0.037 Uiso 1 1 d R
O2W O 0.5933(4) 0.4615(4) 0.7972(3) 0.0392(10) Uani 1 1 d .
H2WA H 0.5694 0.3841 0.7927 0.047 Uiso 1 1 d R
H2WB H 0.5736 0.5002 0.8471 0.047 Uiso 1 1 d R
O3W O 0.5010(7) 0.6402(6) 0.9148(5) 0.0778(17) Uani 1 1 d .
H3WA H 0.5623 0.7006 0.9150 0.093 Uiso 1 1 d R
H3WB H 0.4397 0.6055 0.8503 0.093 Uiso 1 1 d R

loop_
_atom_site_aniso_label
_atom_site_aniso_U_11
_atom_site_aniso_U_22
_atom_site_aniso_U_33
_atom_site_aniso_U_23
_atom_site_aniso_U_13
_atom_site_aniso_U_12
Sm1 0.01339(14) 0.01069(14) 0.01388(14) 0.00090(10) 0.00269(10) 0.00255(9)
C1 0.021(2) 0.013(2) 0.018(2) -0.0009(19) 0.001(2) 0.0028(19)
C2 0.017(2) 0.015(2) 0.022(2) -0.0023(19) 0.0005(19) -0.0005(19)
C3 0.023(3) 0.019(2) 0.020(2) -0.003(2) 0.007(2) 0.001(2)
C4 0.023(3) 0.015(2) 0.022(2) -0.004(2) 0.005(2) 0.003(2)
C5 0.023(3) 0.018(2) 0.023(3) -0.002(2) 0.004(2) -0.002(2)
C6 0.038(3) 0.016(2) 0.037(3) 0.006(2) 0.019(3) 0.006(2)
C7 0.046(4) 0.040(3) 0.038(3) 0.011(3) 0.019(3) 0.020(3)
C8 0.053(4) 0.060(5) 0.079(6) 0.030(4) 0.031(4) 0.034(4)
C9 0.058(2) 0.057(2) 0.059(2) 0.0163(11) 0.0261(12) 0.0169(11)
C10 0.059(2) 0.059(2) 0.058(2) 0.0154(11) 0.0268(12) 0.0169(11)
C11 0.060(4) 0.041(4) 0.035(3) -0.003(3) 0.024(3) 0.006(3)
C12 0.019(2) 0.017(2) 0.021(2) 0.009(2) 0.010(2) 0.0057(19)
C13 0.019(2) 0.018(2) 0.019(2) 0.0018(19) 0.007(2) 0.0039(19)
C14 0.018(2) 0.027(3) 0.021(2) 0.007(2) 0.011(2) 0.006(2)
C15 0.018(2) 0.026(3) 0.018(2) 0.006(2) 0.0058(19) 0.007(2)
C16 0.014(2) 0.041(3) 0.024(3) 0.013(2) 0.006(2) 0.007(2)
C17 0.018(3) 0.039(3) 0.046(3) 0.026(3) 0.013(2) 0.009(2)
C18 0.037(3) 0.036(3) 0.059(4) 0.022(3) 0.020(3) 0.013(3)
C19 0.073(6) 0.039(4) 0.106(7) 0.017(4) 0.050(5) 0.011(4)
C20 0.057(2) 0.057(2) 0.060(2) 0.0200(11) 0.0235(12) 0.0167(11)
C21 0.055(2) 0.055(2) 0.056(2) 0.0204(11) 0.0216(12) 0.0151(11)
C22 0.029(3) 0.057(4) 0.058(4) 0.041(4) 0.013(3) 0.016(3)
C23 0.017(2) 0.013(2) 0.021(2) 0.004(2) 0.0054(19) 0.0050(18)
C24 0.020(2) 0.013(2) 0.017(2) 0.0021(19) 0.0058(19) 0.0046(18)
C25 0.024(3) 0.014(2) 0.019(2) 0.0017(19) 0.003(2) 0.008(2)
C26 0.025(2) 0.010(2) 0.018(2) 0.0013(18) 0.007(2) 0.0052(18)
C27 0.023(2) 0.012(2) 0.022(2) 0.004(2) 0.005(2) 0.0049(19)
C28 0.027(3) 0.017(2) 0.021(2) 0.003(2) 0.002(2) 0.008(2)
C29 0.026(3) 0.033(3) 0.029(3) 0.009(3) -0.002(2) 0.001(2)
C30 0.049(4) 0.033(3) 0.027(3) -0.005(3) -0.006(3) 0.002(3)
C31 0.071(5) 0.055(4) 0.023(3) 0.004(3) 0.011(3) 0.022(4)
C32 0.054(4) 0.083(6) 0.037(4) 0.015(4) 0.019(3) 0.017(4)
C33 0.029(3) 0.044(3) 0.025(3) 0.002(3) 0.006(2) 0.004(3)
O1 0.0261(19) 0.0215(18) 0.0244(19) -0.0059(15) 0.0086(16) -0.0037(15)
O2 0.0254(19) 0.0257(19) 0.0250(19) -0.0052(16) 0.0099(16) -0.0068(15)
O3 0.035(2) 0.048(3) 0.029(2) 0.012(2) 0.0059(18) 0.0125(19)
O4 0.0180(17) 0.0213(17) 0.0274(18) 0.0046(15) 0.0105(14) 0.0062(14)
O5 0.0170(17) 0.0325(19) 0.0215(18) 0.0065(16) 0.0053(14) 0.0086(15)
O6 0.045(3) 0.065(3) 0.027(2) 0.011(2) 0.0162(19) 0.026(2)
O7 0.0327(19) 0.0105(16) 0.0216(17) -0.0001(14) 0.0037(15) 0.0047(14)
O8 0.0248(18) 0.0131(16) 0.0209(17) 0.0057(14) 0.0026(14) 0.0061(14)
O9 0.027(2) 0.032(2) 0.033(2) 0.0115(18) 0.0066(17) -0.0020(16)
O1W 0.0219(19) 0.030(2) 0.037(2) 0.0079(18) 0.0075(17) 0.0103(16)
O2W 0.048(2) 0.035(2) 0.048(2) 0.023(2) 0.027(2) 0.0161(19)
O3W 0.094(4) 0.083(4) 0.056(3) 0.015(3) 0.042(3) 0.010(3)

loop_
_atom_type_symbol
_atom_type_description
_atom_type_scat_dispersion_real
_atom_type_scat_dispersion_imag
_atom_type_scat_source
C C 0.0033 0.0016 'International Tables Vol C Tables 4.2.6.8 and 6.1.1.4'
O O 0.0106 0.0060 'International Tables Vol C Tables 4.2.6.8 and 6.1.1.4'
Sm Sm -0.1638 3.4418 'International Tables Vol C Tables 4.2.6.8 and 6.1.1.4'
H H 0.0000 0.0000 'International Tables Vol C Tables 4.2.6.8 and 6.1.1.4'

loop_
_geom_angle_atom_site_label_1
_geom_angle_atom_site_label_2
_geom_angle_atom_site_label_3
_geom_angle
_geom_angle_site_symmetry_1
_geom_angle_site_symmetry_3
O4 Sm1 O8 75.39(11) . .
O4 Sm1 O7 74.94(11) . .
O8 Sm1 O7 136.64(11) . .
O4 Sm1 O5 125.45(11) . 2_666
O8 Sm1 O5 77.09(11) . 2_666
O7 Sm1 O5 95.50(12) . 2_666
O4 Sm1 O2 139.17(11) . .
O8 Sm1 O2 80.86(12) . .
O7 Sm1 O2 140.48(12) . .
O5 Sm1 O2 79.34(12) 2_666 .
O4 Sm1 O1 88.42(11) . .
O8 Sm1 O1 73.86(11) . .
O7 Sm1 O1 135.47(12) . .
O5 Sm1 O1 126.83(12) 2_666 .
O2 Sm1 O1 52.90(11) . .
O4 Sm1 O1W 94.46(12) . .
O8 Sm1 O1W 139.12(12) . .
O7 Sm1 O1W 74.10(12) . .
O5 Sm1 O1W 135.15(12) 2_666 .
O2 Sm1 O1W 82.27(13) . .
O1 Sm1 O1W 66.26(12) . .
O4 Sm1 O2W 142.28(12) . .
O8 Sm1 O2W 140.33(12) . .
O7 Sm1 O2W 68.82(13) . .
O5 Sm1 O2W 69.38(12) 2_666 .
O2 Sm1 O2W 72.80(13) . .
O1 Sm1 O2W 110.18(12) . .
O1W Sm1 O2W 66.18(12) . .
O4 Sm1 O4 75.94(11) . 2_666
O8 Sm1 O4 69.02(10) . 2_666
O7 Sm1 O4 73.59(11) . 2_666
O5 Sm1 O4 50.33(11) 2_666 2_666
O2 Sm1 O4 125.05(11) . 2_666
O1 Sm1 O4 142.23(11) . 2_666
O1W Sm1 O4 147.67(11) . 2_666
O2W Sm1 O4 102.78(12) . 2_666
O4 Sm1 C1 113.91(13) . .
O8 Sm1 C1 76.42(12) . .
O7 Sm1 C1 145.38(13) . .
O5 Sm1 C1 103.88(13) 2_666 .
O2 Sm1 C1 26.74(13) . .
O1 Sm1 C1 26.18(13) . .
O1W Sm1 C1 71.90(13) . .
O2W Sm1 C1 91.37(14) . .
O4 Sm1 C1 140.30(12) 2_666 .
O4 Sm1 C12 101.04(12) . 2_666
O8 Sm1 C12 69.88(11) . 2_666
O7 Sm1 C12 85.68(12) . 2_666
O5 Sm1 C12 24.63(12) 2_666 2_666
O2 Sm1 C12 101.28(13) . 2_666
O1 Sm1 C12 138.55(12) . 2_666
O1W Sm1 C12 150.37(12) . 2_666
O2W Sm1 C12 86.56(12) . 2_666
O4 Sm1 C12 25.78(11) 2_666 2_666
C1 Sm1 C12 122.46(14) . 2_666
O4 Sm1 Sm1 40.74(8) . 2_666
O8 Sm1 Sm1 66.99(8) . 2_666
O7 Sm1 Sm1 69.85(8) . 2_666
O5 Sm1 Sm1 85.13(8) 2_666 2_666
O2 Sm1 Sm1 146.72(9) . 2_666
O1 Sm1 Sm1 121.03(8) . 2_666
O1W Sm1 Sm1 127.93(9) . 2_666
O2W Sm1 Sm1 128.24(10) . 2_666
O4 Sm1 Sm1 35.20(7) 2_666 2_666
C1 Sm1 Sm1 139.33(10) . 2_666
C12 Sm1 Sm1 60.53(9) 2_666 2_666
O1 C1 O2 121.8(4) . .
O1 C1 C2 119.9(4) . .
O2 C1 C2 118.2(4) . .
O1 C1 Sm1 61.7(2) . .
O2 C1 Sm1 60.2(2) . .
C2 C1 Sm1 174.6(3) . .
C3 C2 C4 119.9(4) 2_777 .
C3 C2 C1 119.8(4) 2_777 .
C4 C2 C1 120.3(5) . .
C2 C3 C4 121.6(5) 2_777 .
C2 C3 H3A 119.2 2_777 .
C4 C3 H3A 119.2 . .
C3 C4 C2 118.5(5) . .
C3 C4 C5 119.5(4) . .
C2 C4 C5 121.9(4) . .
O3 C5 C6 121.8(5) . .
O3 C5 C4 119.6(5) . .
C6 C5 C4 118.5(4) . .
C7 C6 C11 119.3(6) . .
C7 C6 C5 122.9(5) . .
C11 C6 C5 117.6(5) . .
C6 C7 C8 120.0(6) . .
C6 C7 H7A 120.0 . .
C8 C7 H7A 120.0 . .
C9 C8 C7 120.3(7) . .
C9 C8 H8A 119.8 . .
C7 C8 H8A 119.8 . .
C8 C9 C10 120.9(8) . .
C8 C9 H9A 119.6 . .
C10 C9 H9A 119.6 . .
C9 C10 C11 119.1(8) . .
C9 C10 H10A 120.5 . .
C11 C10 H10A 120.5 . .
C6 C11 C10 120.2(7) . .
C6 C11 H11A 119.9 . .
C10 C11 H11A 119.9 . .
O5 C12 O4 121.3(4) . .
O5 C12 C13 119.3(4) . .
O4 C12 C13 119.4(4) . .
O5 C12 Sm1 55.1(2) . 2_666
O4 C12 Sm1 66.5(2) . 2_666
C13 C12 Sm1 171.3(3) . 2_666
C15 C13 C14 118.7(4) . .
C15 C13 C12 122.7(4) . .
C14 C13 C12 118.5(4) . .
C15 C14 C13 121.9(4) 2_766 .
C15 C14 H14A 119.0 2_766 .
C13 C14 H14A 119.0 . .
C14 C15 C13 119.4(4) 2_766 .
C14 C15 C16 116.6(4) 2_766 .
C13 C15 C16 124.0(4) . .
O6 C16 C17 120.8(5) . .
O6 C16 C15 119.6(5) . .
C17 C16 C15 119.4(5) . .
C18 C17 C22 120.1(6) . .
C18 C17 C16 121.4(5) . .
C22 C17 C16 118.4(6) . .
C17 C18 C19 121.0(7) . .
C17 C18 H18A 119.5 . .
C19 C18 H18A 119.5 . .
C18 C19 C20 115.6(8) . .
C18 C19 H19A 122.2 . .
C20 C19 H19A 122.2 . .
C21 C20 C19 123.0(8) . .
C21 C20 H20A 118.5 . .
C19 C20 H20A 118.5 . .
C20 C21 C22 120.3(7) . .
C20 C21 H21A 119.8 . .
C22 C21 H21A 119.8 . .
C21 C22 C17 119.9(7) . .
C21 C22 H22A 120.0 . .
C17 C22 H22A 120.0 . .
O8 C23 O7 125.6(4) . 2_666
O8 C23 C24 116.7(4) . .
O7 C23 C24 117.7(4) 2_666 .
C25 C24 C26 119.0(4) . .
C25 C24 C23 119.0(4) . .
C26 C24 C23 122.0(4) . .
C24 C25 C26 122.3(4) . 2_676
C24 C25 H25A 118.9 . .
C26 C25 H25A 118.9 2_676 .
C25 C26 C24 118.7(4) 2_676 .
C25 C26 C27 118.9(4) 2_676 .
C24 C26 C27 122.1(4) . .
O9 C27 C28 121.2(4) . .
O9 C27 C26 120.4(4) . .
C28 C27 C26 118.4(4) . .
C33 C28 C29 118.4(5) . .
C33 C28 C27 121.7(5) . .
C29 C28 C27 119.9(5) . .
C30 C29 C28 120.6(6) . .
C30 C29 H29A 119.7 . .
C28 C29 H29A 119.7 . .
C29 C30 C31 120.5(6) . .
C29 C30 H30A 119.8 . .
C31 C30 H30A 119.8 . .
C32 C31 C30 119.8(6) . .
C32 C31 H31A 120.1 . .
C30 C31 H31A 120.1 . .
C31 C32 C33 120.2(7) . .
C31 C32 H32A 119.9 . .
C33 C32 H32A 119.9 . .
C32 C33 C28 120.5(6) . .
C32 C33 H33A 119.8 . .
C28 C33 H33A 119.8 . .
C1 O1 Sm1 92.2(3) . .
C1 O2 Sm1 93.0(3) . .
C12 O4 Sm1 162.2(3) . .
C12 O4 Sm1 87.7(3) . 2_666
Sm1 O4 Sm1 104.06(11) . 2_666
C12 O5 Sm1 100.3(3) . 2_666
C23 O7 Sm1 135.9(3) 2_666 .
C23 O8 Sm1 141.0(3) . .
Sm1 O1W H1WB 126.0 . .
Sm1 O1W H1WA 108.5 . .
H1WB O1W H1WA 105.6 . .
Sm1 O2W H2WA 130.5 . .
Sm1 O2W H2WB 119.3 . .
H2WA O2W H2WB 105.6 . .
H3WA O3W H3WB 106.9 . .

loop_
_geom_bond_atom_site_label_1
_geom_bond_atom_site_label_2
_geom_bond_distance
_geom_bond_site_symmetry_2
Sm1 O4 2.385(3) .
Sm1 O8 2.420(3) .
Sm1 O7 2.420(3) .
Sm1 O5 2.451(3) 2_666
Sm1 O2 2.455(4) .
Sm1 O1 2.488(3) .
Sm1 O1W 2.500(3) .
Sm1 O2W 2.537(4) .
Sm1 O4 2.700(3) 2_666
Sm1 C1 2.824(5) .
Sm1 C12 2.942(5) 2_666
C1 O1 1.247(6) .
C1 O2 1.272(6) .
C1 C2 1.506(6) .
C2 C3 1.394(7) 2_777
C2 C4 1.403(7) .
C3 C2 1.394(7) 2_777
C3 C4 1.396(7) .
C3 H3A 0.9300 .
C4 C5 1.522(7) .
C5 O3 1.206(6) .
C5 C6 1.496(8) .
C6 C7 1.383(8) .
C6 C11 1.389(8) .
C7 C8 1.389(9) .
C7 H7A 0.9300 .
C8 C9 1.359(11) .
C8 H8A 0.9300 .
C9 C10 1.382(10) .
C9 H9A 0.9300 .
C10 C11 1.395(10) .
C10 H10A 0.9300 .
C11 H11A 0.9300 .
C12 O5 1.246(6) .
C12 O4 1.281(6) .
C12 C13 1.491(6) .
C12 Sm1 2.942(5) 2_666
C13 C15 1.392(6) .
C13 C14 1.396(7) .
C14 C15 1.374(7) 2_766
C14 H14A 0.9300 .
C15 C14 1.374(7) 2_766
C15 C16 1.511(6) .
C16 O6 1.211(7) .
C16 C17 1.491(8) .
C17 C18 1.378(9) .
C17 C22 1.399(8) .
C18 C19 1.412(10) .
C18 H18A 0.9300 .
C19 C20 1.434(12) .
C19 H19A 0.9300 .
C20 C21 1.334(10) .
C20 H20A 0.9300 .
C21 C22 1.371(9) .
C21 H21A 0.9300 .
C22 H22A 0.9300 .
C23 O8 1.259(6) .
C23 O7 1.261(6) 2_666
C23 C24 1.522(6) .
C24 C25 1.387(7) .
C24 C26 1.400(7) .
C25 C26 1.394(6) 2_676
C25 H25A 0.9300 .
C26 C25 1.394(6) 2_676
C26 C27 1.502(7) .
C27 O9 1.209(6) .
C27 C28 1.493(7) .
C28 C33 1.391(8) .
C28 C29 1.396(7) .
C29 C30 1.367(8) .
C29 H29A 0.9300 .
C30 C31 1.378(10) .
C30 H30A 0.9300 .
C31 C32 1.376(10) .
C31 H31A 0.9300 .
C32 C33 1.381(9) .
C32 H32A 0.9300 .
C33 H33A 0.9300 .
O4 Sm1 2.700(3) 2_666
O5 Sm1 2.451(3) 2_666
O7 C23 1.261(6) 2_666
O1W H1WB 0.8600 .
O1W H1WA 0.8600 .
O2W H2WA 0.8600 .
O2W H2WB 0.8601 .
O3W H3WA 0.8530 .
O3W H3WB 0.8520 .

loop_
_geom_torsion_atom_site_label_1
_geom_torsion_atom_site_label_2
_geom_torsion_atom_site_label_3
_geom_torsion_atom_site_label_4
_geom_torsion
_geom_torsion_site_symmetry_1
_geom_torsion_site_symmetry_4
O4 Sm1 C1 O1 -14.0(3) . .
O8 Sm1 C1 O1 -81.0(3) . .
O7 Sm1 C1 O1 84.1(4) . .
O5 Sm1 C1 O1 -153.7(3) 2_666 .
O2 Sm1 C1 O1 -177.7(5) . .
O1W Sm1 C1 O1 72.8(3) . .
O2W Sm1 C1 O1 137.2(3) . .
O4 Sm1 C1 O1 -110.8(3) 2_666 .
C12 Sm1 C1 O1 -136.0(3) 2_666 .
Sm1 Sm1 C1 O1 -54.9(3) 2_666 .
O4 Sm1 C1 O2 163.7(3) . .
O8 Sm1 C1 O2 96.7(3) . .
O7 Sm1 C1 O2 -98.2(3) . .
O5 Sm1 C1 O2 23.9(3) 2_666 .
O1 Sm1 C1 O2 177.7(5) . .
O1W Sm1 C1 O2 -109.5(3) . .
O2W Sm1 C1 O2 -45.2(3) . .
O4 Sm1 C1 O2 66.9(3) 2_666 .
C12 Sm1 C1 O2 41.6(3) 2_666 .
Sm1 Sm1 C1 O2 122.7(3) 2_666 .
O1 C1 C2 C3 -160.8(5) . 2_777
O2 C1 C2 C3 15.9(7) . 2_777
O1 C1 C2 C4 16.9(7) . .
O2 C1 C2 C4 -166.4(5) . .
C2 C3 C4 C2 -0.5(8) 2_777 .
C2 C3 C4 C5 175.9(5) 2_777 .
C3 C2 C4 C3 0.5(8) 2_777 .
C1 C2 C4 C3 -177.3(4) . .
C3 C2 C4 C5 -175.8(5) 2_777 .
C1 C2 C4 C5 6.5(7) . .
C3 C4 C5 O3 -99.3(6) . .
C2 C4 C5 O3 76.9(7) . .
C3 C4 C5 C6 76.7(6) . .
C2 C4 C5 C6 -107.1(6) . .
O3 C5 C6 C7 154.7(5) . .
C4 C5 C6 C7 -21.2(7) . .
O3 C5 C6 C11 -20.6(8) . .
C4 C5 C6 C11 163.5(5) . .
C11 C6 C7 C8 0.9(9) . .
C5 C6 C7 C8 -174.4(6) . .
C6 C7 C8 C9 -0.9(11) . .
C7 C8 C9 C10 -1.5(12) . .
C8 C9 C10 C11 3.7(11) . .
C7 C6 C11 C10 1.4(9) . .
C5 C6 C11 C10 176.9(6) . .
C9 C10 C11 C6 -3.7(10) . .
O5 C12 C13 C15 32.1(7) . .
O4 C12 C13 C15 -148.9(5) . .
O5 C12 C13 C14 -144.8(5) . .
O4 C12 C13 C14 34.3(6) . .
C15 C13 C14 C15 -0.9(8) . 2_766
C12 C13 C14 C15 176.1(4) . 2_766
C14 C13 C15 C14 0.9(8) . 2_766
C12 C13 C15 C14 -176.0(4) . 2_766
C14 C13 C15 C16 179.8(5) . .
C12 C13 C15 C16 2.9(8) . .
C14 C15 C16 O6 52.2(7) 2_766 .
C13 C15 C16 O6 -126.7(6) . .
C14 C15 C16 C17 -123.1(5) 2_766 .
C13 C15 C16 C17 58.0(7) . .
O6 C16 C17 C18 -166.1(5) . .
C15 C16 C17 C18 9.2(7) . .
O6 C16 C17 C22 12.7(7) . .
C15 C16 C17 C22 -172.1(5) . .
C22 C17 C18 C19 0.2(9) . .
C16 C17 C18 C19 178.9(5) . .
C17 C18 C19 C20 0.3(10) . .
C18 C19 C20 C21 -0.8(11) . .
C19 C20 C21 C22 0.7(11) . .
C20 C21 C22 C17 -0.1(10) . .
C18 C17 C22 C21 -0.3(8) . .
C16 C17 C22 C21 -179.1(5) . .
O8 C23 C24 C25 33.3(6) . .
O7 C23 C24 C25 -144.3(5) 2_666 .
O8 C23 C24 C26 -149.5(4) . .
O7 C23 C24 C26 33.0(7) 2_666 .
C26 C24 C25 C26 -1.3(8) . 2_676
C23 C24 C25 C26 176.0(4) . 2_676
C25 C24 C26 C25 1.2(8) . 2_676
C23 C24 C26 C25 -176.0(4) . 2_676
C25 C24 C26 C27 -173.4(4) . .
C23 C24 C26 C27 9.4(7) . .
C25 C26 C27 O9 -113.0(5) 2_676 .
C24 C26 C27 O9 61.6(7) . .
C25 C26 C27 C28 67.3(6) 2_676 .
C24 C26 C27 C28 -118.1(5) . .
O9 C27 C28 C33 -166.5(5) . .
C26 C27 C28 C33 13.2(7) . .
O9 C27 C28 C29 12.1(8) . .
C26 C27 C28 C29 -168.2(5) . .
C33 C28 C29 C30 2.8(8) . .
C27 C28 C29 C30 -175.9(5) . .
C28 C29 C30 C31 -1.6(10) . .
C29 C30 C31 C32 0.6(11) . .
C30 C31 C32 C33 -0.9(11) . .
C31 C32 C33 C28 2.1(11) . .
C29 C28 C33 C32 -3.0(9) . .
C27 C28 C33 C32 175.6(6) . .
O2 C1 O1 Sm1 -2.4(5) . .
C2 C1 O1 Sm1 174.1(4) . .
O4 Sm1 O1 C1 167.2(3) . .
O8 Sm1 O1 C1 92.0(3) . .
O7 Sm1 O1 C1 -126.3(3) . .
O5 Sm1 O1 C1 32.4(3) 2_666 .
O2 Sm1 O1 C1 1.3(3) . .
O1W Sm1 O1 C1 -97.2(3) . .
O2W Sm1 O1 C1 -46.4(3) . .
O4 Sm1 O1 C1 102.8(3) 2_666 .
C12 Sm1 O1 C1 62.3(3) 2_666 .
Sm1 Sm1 O1 C1 141.5(3) 2_666 .
O1 C1 O2 Sm1 2.4(5) . .
C2 C1 O2 Sm1 -174.1(4) . .
O4 Sm1 O2 C1 -23.2(4) . .
O8 Sm1 O2 C1 -77.9(3) . .
O7 Sm1 O2 C1 117.9(3) . .
O5 Sm1 O2 C1 -156.4(3) 2_666 .
O1 Sm1 O2 C1 -1.3(3) . .
O1W Sm1 O2 C1 64.7(3) . .
O2W Sm1 O2 C1 132.1(3) . .
O4 Sm1 O2 C1 -134.1(3) 2_666 .
C12 Sm1 O2 C1 -145.1(3) 2_666 .
Sm1 Sm1 O2 C1 -92.8(3) 2_666 .
O5 C12 O4 Sm1 138.1(8) . .
C13 C12 O4 Sm1 -40.9(12) . .
Sm1 C12 O4 Sm1 132.0(10) 2_666 .
O5 C12 O4 Sm1 6.1(4) . 2_666
C13 C12 O4 Sm1 -172.9(4) . 2_666
O8 Sm1 O4 C12 158.3(10) . .
O7 Sm1 O4 C12 -53.6(10) . .
O5 Sm1 O4 C12 -139.6(10) 2_666 .
O2 Sm1 O4 C12 101.9(10) . .
O1 Sm1 O4 C12 84.6(10) . .
O1W Sm1 O4 C12 18.6(10) . .
O2W Sm1 O4 C12 -37.3(11) . .
O4 Sm1 O4 C12 -130.1(10) 2_666 .
C1 Sm1 O4 C12 90.7(10) . .
C12 Sm1 O4 C12 -136.0(9) 2_666 .
Sm1 Sm1 O4 C12 -130.1(10) 2_666 .
O8 Sm1 O4 Sm1 -71.57(12) . 2_666
O7 Sm1 O4 Sm1 76.46(12) . 2_666
O5 Sm1 O4 Sm1 -9.54(18) 2_666 2_666
O2 Sm1 O4 Sm1 -128.00(16) . 2_666
O1 Sm1 O4 Sm1 -145.30(13) . 2_666
O1W Sm1 O4 Sm1 148.67(12) . 2_666
O2W Sm1 O4 Sm1 92.8(2) . 2_666
O4 Sm1 O4 Sm1 0.0 2_666 2_666
C1 Sm1 O4 Sm1 -139.17(12) . 2_666
C12 Sm1 O4 Sm1 -5.96(14) 2_666 2_666
O4 C12 O5 Sm1 -6.8(5) . 2_666
C13 C12 O5 Sm1 172.2(3) . 2_666
O4 Sm1 O7 C23 -36.8(4) . 2_666
O8 Sm1 O7 C23 11.5(5) . 2_666
O5 Sm1 O7 C23 88.5(4) 2_666 2_666
O2 Sm1 O7 C23 168.4(4) . 2_666
O1 Sm1 O7 C23 -108.5(4) . 2_666
O1W Sm1 O7 C23 -136.0(5) . 2_666
O2W Sm1 O7 C23 153.9(5) . 2_666
O4 Sm1 O7 C23 42.7(4) 2_666 2_666
C1 Sm1 O7 C23 -147.2(4) . 2_666
C12 Sm1 O7 C23 65.9(4) 2_666 2_666
Sm1 Sm1 O7 C23 5.7(4) 2_666 2_666
O7 C23 O8 Sm1 8.5(8) 2_666 .
C24 C23 O8 Sm1 -168.8(3) . .
O4 Sm1 O8 C23 33.3(5) . .
O7 Sm1 O8 C23 -14.9(5) . .
O5 Sm1 O8 C23 -99.1(5) 2_666 .
O2 Sm1 O8 C23 179.8(5) . .
O1 Sm1 O8 C23 125.9(5) . .
O1W Sm1 O8 C23 113.0(5) . .
O2W Sm1 O8 C23 -131.8(5) . .
O4 Sm1 O8 C23 -47.0(5) 2_666 .
C1 Sm1 O8 C23 152.9(5) . .
C12 Sm1 O8 C23 -74.5(5) 2_666 .
Sm1 Sm1 O8 C23 -9.0(4) 2_666 .
